data_1512072
loop_
_publ_author_name
'Hiroi, Yuki'
'Komine, Nobuyuki'
'Komiya, Sanshiro'
'Hirano, Masafumi'

_publ_section_title
;
 Asymmetric Cross-Dimerization between Methyl Methacrylate and Substituted
 Alkene by Ru(0)--Bicyclononadiene Complex
;
_journal_issue 10
_journal_name_full 'Organic Letters'
_journal_page_first 2486
_journal_paper_doi 10.1021/ol400963d
_journal_volume 15
_journal_year 2013
_chemical_formula_moiety 'C21 H30 O4 Ru'
_chemical_formula_sum 'C21 H30 O4 Ru'
_chemical_formula_weight 447.54
_space_group_IT_number 15
_symmetry_cell_setting monoclinic
_symmetry_Int_Tables_number 15
_symmetry_space_group_name_Hall '-C 2yc'
_symmetry_space_group_name_H-M 'C 1 2/c 1'
_atom_sites_solution_hydrogens geom
_atom_sites_solution_primary direct
_atom_sites_solution_secondary difmap
_cell_angle_alpha 90.0000
_cell_angle_beta 119.651(3)
_cell_angle_gamma 90.0000
_cell_formula_units_Z 8
_cell_length_a 30.662(8)
_cell_length_b 10.244(3)
_cell_length_c 15.125(4)
_cell_measurement_reflns_used 3678
_cell_measurement_temperature 200
_cell_measurement_theta_max 27.47
_cell_measurement_theta_min 3.04
_cell_volume 4129(2)
_computing_cell_refinement CrystalClear
_computing_data_collection 'CrystalClear (Rigaku Inc., 2007)'
_computing_data_reduction CrystalClear
_computing_molecular_graphics 'CrystalStructure 4.0'
_computing_publication_material 'CrystalStructure 4.0 (Rigaku, 2010)'
_computing_structure_refinement 'SHELXL97 (Sheldrick, 2008)'
_computing_structure_solution 'SIR92 (Altomare, et al., 1994)'
_diffrn_ambient_temperature 200
_diffrn_detector_area_resol_mean 7.314
_diffrn_measured_fraction_theta_full 0.997
_diffrn_measured_fraction_theta_max 0.997
_diffrn_measurement_device_type 'Rigaku Mercury70'
_diffrn_measurement_method \w
_diffrn_radiation_type 'Mo K\a'
_diffrn_radiation_wavelength 0.71075
_diffrn_reflns_av_R_equivalents 0.0538
_diffrn_reflns_limit_h_max 32
_diffrn_reflns_limit_h_min -39
_diffrn_reflns_limit_k_max 13
_diffrn_reflns_limit_k_min -9
_diffrn_reflns_limit_l_max 18
_diffrn_reflns_limit_l_min -19
_diffrn_reflns_number 16343
_diffrn_reflns_theta_full 27.46
_diffrn_reflns_theta_max 27.47
_diffrn_standards_number 0
_exptl_absorpt_coefficient_mu 0.781
_exptl_absorpt_correction_T_max 0.950
_exptl_absorpt_correction_T_min 0.905
_exptl_absorpt_correction_type numerical
_exptl_absorpt_process_details 'NUMABS (Rigaku, 1999)'
_exptl_crystal_colour paleYellow
_exptl_crystal_density_diffrn 1.440
_exptl_crystal_density_method 'not measured'
_exptl_crystal_description prism
_exptl_crystal_F_000 1856.00
_exptl_crystal_size_max 0.159
_exptl_crystal_size_mid 0.083
_exptl_crystal_size_min 0.065
_refine_diff_density_max 1.190
_refine_diff_density_min -1.200
_refine_ls_extinction_method none
_refine_ls_goodness_of_fit_ref 0.911
_refine_ls_hydrogen_treatment constr
_refine_ls_number_parameters 235
_refine_ls_number_reflns 4715
_refine_ls_number_restraints 0
_refine_ls_R_factor_gt 0.0587
_refine_ls_shift/su_max 0.001
_refine_ls_structure_factor_coef Fsqd
_refine_ls_weighting_details 'w = 1/[\s^2^(Fo^2^)+(0.1105P)^2^+12.2636P] where P=(Fo^2^+2Fc^2^)/3'
_refine_ls_weighting_scheme calc
_refine_ls_wR_factor_ref 0.1857
_reflns_number_gt 3080
_reflns_number_total 4715
_reflns_threshold_expression F^2^>2.0\s(F^2^)
_cod_data_source_file ol400963d_si_001.cif
_cod_data_source_block HRI0757-5(compound-rac-3c)
_cod_original_cell_volume 4128.5(18)
_cod_database_code 1512072

loop_
_symmetry_equiv_pos_site_id
_symmetry_equiv_pos_as_xyz
1 +X,+Y,+Z
2 -X,+Y,1/2-Z
3 -X,-Y,-Z
4 +X,-Y,1/2+Z
5 1/2+X,1/2+Y,+Z
6 1/2-X,1/2+Y,1/2-Z
7 1/2-X,1/2-Y,-Z
8 1/2+X,1/2-Y,1/2+Z

loop_
_atom_site_label
_atom_site_type_symbol
_atom_site_fract_x
_atom_site_fract_y
_atom_site_fract_z
_atom_site_U_iso_or_equiv
_atom_site_adp_type
_atom_site_occupancy
_atom_site_symmetry_multiplicity
_atom_site_calc_flag
_atom_site_refinement_flags
Ru1 Ru 0.127010(17) 0.21733(4) 0.62492(4) 0.03943(18) Uani 1.0 8 d .
O1 O 0.10304(16) 0.0457(4) 0.6608(4) 0.0483(11) Uani 1.0 8 d .
O2 O 0.06000(18) 0.3015(4) 0.5950(4) 0.0575(12) Uani 1.0 8 d .
O3 O 0.15129(19) 0.2426(4) 0.7784(4) 0.0548(12) Uani 1.0 8 d .
O4 O 0.14084(17) 0.4145(4) 0.6156(3) 0.0482(10) Uani 1.0 8 d .
C1 C 0.0574(3) -0.1006(7) 0.6996(6) 0.066(2) Uani 1.0 8 d .
C2 C 0.0636(3) 0.0336(7) 0.6668(5) 0.0509(15) Uani 1.0 8 d .
C3 C 0.0276(3) 0.1292(8) 0.6455(6) 0.0650(19) Uani 1.0 8 d .
C4 C 0.0272(3) 0.2533(8) 0.6126(7) 0.062(2) Uani 1.0 8 d .
C5 C -0.0155(4) 0.3458(10) 0.5936(9) 0.104(4) Uani 1.0 8 d .
C6 C 0.1793(4) 0.3392(8) 0.9363(6) 0.085(3) Uani 1.0 8 d .
C7 C 0.1655(3) 0.3490(6) 0.8283(5) 0.0510(15) Uani 1.0 8 d .
C8 C 0.1662(3) 0.4690(6) 0.7859(6) 0.063(2) Uani 1.0 8 d .
C9 C 0.1534(3) 0.4954(5) 0.6874(5) 0.0459(15) Uani 1.0 8 d .
C10 C 0.1556(3) 0.6348(6) 0.6579(6) 0.0635(19) Uani 1.0 8 d .
C11 C 0.0914(3) 0.1164(6) 0.4789(5) 0.0496(15) Uani 1.0 8 d .
C12 C 0.1154(3) 0.2256(6) 0.4668(5) 0.0439(14) Uani 1.0 8 d .
C13 C 0.1666(3) 0.2147(6) 0.4716(6) 0.0517(16) Uani 1.0 8 d .
C14 C 0.2059(3) 0.2793(6) 0.5692(5) 0.0465(15) Uani 1.0 8 d .
C15 C 0.2043(3) 0.2104(5) 0.6567(5) 0.0415(13) Uani 1.0 8 d .
C16 C 0.1886(2) 0.0807(5) 0.6481(5) 0.0405(13) Uani 1.0 8 d .
C17 C 0.1710(3) 0.0020(5) 0.5505(5) 0.0443(14) Uani 1.0 8 d .
C18 C 0.1146(3) -0.0175(6) 0.4963(5) 0.0509(16) Uani 1.0 8 d .
C19 C 0.1828(3) 0.0718(6) 0.4768(6) 0.0556(17) Uani 1.0 8 d .
C20 C 0.0844(3) 0.3436(6) 0.4086(5) 0.0555(17) Uani 1.0 8 d .
C21 C 0.2061(3) 0.0004(5) 0.7440(5) 0.0488(15) Uani 1.0 8 d .
H1A H 0.0313 -0.0987 0.7188 0.0789 Uiso 1.0 8 calc R
H1B H 0.0892 -0.1285 0.7581 0.0789 Uiso 1.0 8 calc R
H1C H 0.0479 -0.1621 0.6433 0.0789 Uiso 1.0 8 calc R
H3 H 0.0002 0.1055 0.6549 0.0780 Uiso 1.0 8 calc R
H5A H -0.0328 0.3735 0.5222 0.1252 Uiso 1.0 8 calc R
H5B H -0.0019 0.4224 0.6377 0.1252 Uiso 1.0 8 calc R
H5C H -0.0393 0.3009 0.6087 0.1252 Uiso 1.0 8 calc R
H6A H 0.2072 0.2777 0.9709 0.1017 Uiso 1.0 8 calc R
H6B H 0.1504 0.3081 0.9414 0.1017 Uiso 1.0 8 calc R
H6C H 0.1895 0.4253 0.9683 0.1017 Uiso 1.0 8 calc R
H8 H 0.1768 0.5415 0.8309 0.0757 Uiso 1.0 8 calc R
H10A H 0.1226 0.6609 0.6024 0.0762 Uiso 1.0 8 calc R
H10B H 0.1805 0.6422 0.6353 0.0762 Uiso 1.0 8 calc R
H10C H 0.1652 0.6918 0.7167 0.0762 Uiso 1.0 8 calc R
H11 H 0.0538 0.1188 0.4406 0.0595 Uiso 1.0 8 calc R
H13 H 0.1653 0.2589 0.4114 0.0621 Uiso 1.0 8 calc R
H14A H 0.2396 0.2706 0.5761 0.0558 Uiso 1.0 8 calc R
H14B H 0.1983 0.3733 0.5689 0.0558 Uiso 1.0 8 calc R
H15 H 0.2301 0.2388 0.7265 0.0497 Uiso 1.0 8 calc R
H17 H 0.1880 -0.0851 0.5677 0.0532 Uiso 1.0 8 calc R
H18A H 0.1050 -0.0709 0.5384 0.0611 Uiso 1.0 8 calc R
H18B H 0.1032 -0.0626 0.4305 0.0611 Uiso 1.0 8 calc R
H19A H 0.1644 0.0310 0.4087 0.0667 Uiso 1.0 8 calc R
H19B H 0.2192 0.0669 0.5006 0.0667 Uiso 1.0 8 calc R
H20A H 0.0558 0.3530 0.4200 0.0666 Uiso 1.0 8 calc R
H20B H 0.0722 0.3317 0.3357 0.0666 Uiso 1.0 8 calc R
H20C H 0.1053 0.4223 0.4324 0.0666 Uiso 1.0 8 calc R
H21A H 0.2380 -0.0420 0.7617 0.0585 Uiso 1.0 8 calc R
H21B H 0.1808 -0.0663 0.7325 0.0585 Uiso 1.0 8 calc R
H21C H 0.2106 0.0576 0.7999 0.0585 Uiso 1.0 8 calc R

loop_
_atom_site_aniso_label
_atom_site_aniso_U_11
_atom_site_aniso_U_22
_atom_site_aniso_U_33
_atom_site_aniso_U_12
_atom_site_aniso_U_13
_atom_site_aniso_U_23
Ru1 0.0424(3) 0.0308(3) 0.0487(4) -0.00069(18) 0.0252(3) -0.00125(18)
O1 0.052(3) 0.0345(19) 0.067(3) -0.0034(17) 0.036(3) -0.0000(18)
O2 0.058(3) 0.047(3) 0.073(4) 0.013(2) 0.036(3) 0.005(2)
O3 0.080(4) 0.041(2) 0.056(3) 0.001(2) 0.043(3) 0.0002(18)
O4 0.057(3) 0.041(2) 0.047(3) 0.0042(18) 0.026(3) -0.0051(17)
C1 0.057(5) 0.070(5) 0.071(6) -0.013(4) 0.032(4) 0.011(4)
C2 0.048(4) 0.065(4) 0.047(4) -0.015(3) 0.029(4) -0.005(3)
C3 0.042(4) 0.078(5) 0.082(6) -0.002(4) 0.036(4) 0.007(4)
C4 0.044(4) 0.068(4) 0.081(6) 0.007(3) 0.037(5) -0.005(4)
C5 0.077(7) 0.103(7) 0.157(11) 0.027(6) 0.076(7) 0.010(7)
C6 0.132(9) 0.070(5) 0.053(5) -0.006(5) 0.047(6) -0.005(4)
C7 0.067(5) 0.044(3) 0.046(4) -0.002(3) 0.031(4) -0.003(3)
C8 0.091(6) 0.044(4) 0.067(5) -0.008(4) 0.048(5) -0.011(3)
C9 0.058(4) 0.029(3) 0.061(5) 0.003(3) 0.038(4) 0.001(3)
C10 0.088(6) 0.039(3) 0.068(5) -0.000(4) 0.042(5) -0.001(3)
C11 0.045(4) 0.043(3) 0.052(4) -0.002(3) 0.017(4) -0.011(3)
C12 0.052(4) 0.039(3) 0.037(4) -0.006(3) 0.020(3) -0.003(3)
C13 0.068(5) 0.046(4) 0.056(4) 0.001(3) 0.042(4) 0.006(3)
C14 0.046(4) 0.041(3) 0.059(5) -0.005(3) 0.032(4) 0.001(3)
C15 0.038(4) 0.039(3) 0.050(4) -0.000(3) 0.024(3) 0.001(3)
C16 0.033(3) 0.039(3) 0.051(4) 0.004(2) 0.022(3) 0.003(3)
C17 0.051(4) 0.030(3) 0.058(4) 0.007(3) 0.032(4) -0.002(3)
C18 0.061(5) 0.035(3) 0.059(5) -0.006(3) 0.032(4) -0.012(3)
C19 0.066(5) 0.052(4) 0.064(5) 0.003(3) 0.043(4) -0.005(3)
C20 0.068(5) 0.044(4) 0.047(4) 0.012(3) 0.022(4) 0.005(3)
C21 0.049(4) 0.039(3) 0.056(4) 0.008(3) 0.025(4) 0.008(3)

loop_
_atom_type_symbol
_atom_type_description
_atom_type_scat_dispersion_real
_atom_type_scat_dispersion_imag
_atom_type_scat_source
C C 0.0033 0.0016
;
International Tables for Crystallography
(1992, Vol. C, Tables 4.2.6.8 and 6.1.1.4)
;
H H 0.0000 0.0000
;
International Tables for Crystallography
(1992, Vol. C, Table 6.1.1.4)
;
O O 0.0106 0.0060
;
International Tables for Crystallography
(1992, Vol. C, Tables 4.2.6.8 and 6.1.1.4)
;
Ru Ru -1.2594 0.8363
;
International Tables for Crystallography
(1992, Vol. C, Tables 4.2.6.8 and 6.1.1.4)
;

loop_
_geom_angle_atom_site_label_1
_geom_angle_atom_site_label_2
_geom_angle_atom_site_label_3
_geom_angle
_geom_angle_publ_flag
O1 Ru1 O2 88.19(19) yes
O1 Ru1 O3 77.94(19) yes
O1 Ru1 O4 161.4(3) yes
O1 Ru1 C11 78.4(3) yes
O1 Ru1 C12 114.9(2) yes
O1 Ru1 C15 113.71(19) yes
O1 Ru1 C16 79.0(3) yes
O2 Ru1 O3 87.7(3) yes
O2 Ru1 O4 78.1(2) yes
O2 Ru1 C11 91.7(3) yes
O2 Ru1 C12 97.8(3) yes
O2 Ru1 C15 157.14(18) yes
O2 Ru1 C16 165.83(19) yes
O3 Ru1 O4 88.98(18) yes
O3 Ru1 C11 156.3(3) yes
O3 Ru1 C12 166.1(3) yes
O3 Ru1 C15 90.5(3) yes
O3 Ru1 C16 95.5(3) yes
O4 Ru1 C11 114.1(2) yes
O4 Ru1 C12 79.7(2) yes
O4 Ru1 C15 79.1(2) yes
O4 Ru1 C16 115.7(3) yes
C11 Ru1 C12 36.9(3) yes
C11 Ru1 C15 98.8(3) yes
C11 Ru1 C16 79.8(3) yes
C12 Ru1 C15 79.5(3) yes
C12 Ru1 C16 82.3(3) yes
C15 Ru1 C16 36.9(2) yes
Ru1 O1 C2 125.2(4) yes
Ru1 O2 C4 127.1(5) yes
Ru1 O3 C7 126.8(5) yes
Ru1 O4 C9 124.3(5) yes
O1 C2 C1 113.2(6) yes
O1 C2 C3 126.4(7) yes
C1 C2 C3 120.4(8) yes
C2 C3 C4 127.2(9) yes
O2 C4 C3 125.3(8) yes
O2 C4 C5 114.7(8) yes
C3 C4 C5 120.0(9) yes
O3 C7 C6 115.2(7) yes
O3 C7 C8 124.2(7) yes
C6 C7 C8 120.6(7) yes
C7 C8 C9 128.0(6) yes
O4 C9 C8 127.4(6) yes
O4 C9 C10 113.9(7) yes
C8 C9 C10 118.7(6) yes
Ru1 C11 C12 73.8(4) yes
Ru1 C11 C18 107.4(4) yes
C12 C11 C18 121.0(7) yes
Ru1 C12 C11 69.2(5) yes
Ru1 C12 C13 109.1(4) yes
Ru1 C12 C20 111.8(5) yes
C11 C12 C13 121.8(6) yes
C11 C12 C20 119.5(6) yes
C13 C12 C20 114.6(7) yes
C12 C13 C14 108.4(7) yes
C12 C13 C19 111.6(6) yes
C14 C13 C19 106.5(5) yes
C13 C14 C15 106.9(6) yes
Ru1 C15 C14 107.1(4) yes
Ru1 C15 C16 74.0(4) yes
C14 C15 C16 121.2(6) yes
Ru1 C16 C15 69.1(4) yes
Ru1 C16 C17 108.2(4) yes
Ru1 C16 C21 111.1(6) yes
C15 C16 C17 122.2(7) yes
C15 C16 C21 119.0(5) yes
C17 C16 C21 115.3(5) yes
C16 C17 C18 110.9(7) yes
C16 C17 C19 111.3(5) yes
C18 C17 C19 106.8(5) yes
C11 C18 C17 106.8(5) yes
C13 C19 C17 107.3(8) yes
C2 C1 H1A 109.470 no
C2 C1 H1B 109.470 no
C2 C1 H1C 109.471 no
H1A C1 H1B 109.478 no
H1A C1 H1C 109.472 no
H1B C1 H1C 109.467 no
C2 C3 H3 116.386 no
C4 C3 H3 116.387 no
C4 C5 H5A 109.471 no
C4 C5 H5B 109.473 no
C4 C5 H5C 109.468 no
H5A C5 H5B 109.470 no
H5A C5 H5C 109.474 no
H5B C5 H5C 109.472 no
C7 C6 H6A 109.465 no
C7 C6 H6B 109.471 no
C7 C6 H6C 109.461 no
H6A C6 H6B 109.481 no
H6A C6 H6C 109.470 no
H6B C6 H6C 109.480 no
C7 C8 H8 115.989 no
C9 C8 H8 115.989 no
C9 C10 H10A 109.471 no
C9 C10 H10B 109.473 no
C9 C10 H10C 109.466 no
H10A C10 H10B 109.473 no
H10A C10 H10C 109.474 no
H10B C10 H10C 109.470 no
Ru1 C11 H11 115.611 no
C12 C11 H11 115.631 no
C18 C11 H11 115.633 no
C12 C13 H13 110.078 no
C14 C13 H13 110.070 no
C19 C13 H13 110.079 no
C13 C14 H14A 110.351 no
C13 C14 H14B 110.340 no
C15 C14 H14A 110.338 no
C15 C14 H14B 110.325 no
H14A C14 H14B 108.582 no
Ru1 C15 H15 115.617 no
C14 C15 H15 115.607 no
C16 C15 H15 115.611 no
C16 C17 H17 109.255 no
C18 C17 H17 109.275 no
C19 C17 H17 109.262 no
C11 C18 H18A 110.369 no
C11 C18 H18B 110.368 no
C17 C18 H18A 110.378 no
C17 C18 H18B 110.377 no
H18A C18 H18B 108.592 no
C13 C19 H19A 110.245 no
C13 C19 H19B 110.246 no
C17 C19 H19A 110.239 no
C17 C19 H19B 110.256 no
H19A C19 H19B 108.512 no
C12 C20 H20A 109.466 no
C12 C20 H20B 109.470 no
C12 C20 H20C 109.476 no
H20A C20 H20B 109.472 no
H20A C20 H20C 109.471 no
H20B C20 H20C 109.473 no
C16 C21 H21A 109.476 no
C16 C21 H21B 109.474 no
C16 C21 H21C 109.475 no
H21A C21 H21B 109.479 no
H21A C21 H21C 109.468 no
H21B C21 H21C 109.456 no

loop_
_geom_bond_atom_site_label_1
_geom_bond_atom_site_label_2
_geom_bond_distance
_geom_bond_publ_flag
Ru1 O1 2.079(5) yes
Ru1 O2 2.061(6) yes
Ru1 O3 2.074(6) yes
Ru1 O4 2.083(4) yes
Ru1 C11 2.180(7) yes
Ru1 C12 2.239(8) yes
Ru1 C15 2.173(7) yes
Ru1 C16 2.235(7) yes
O1 C2 1.264(11) yes
O2 C4 1.262(12) yes
O3 C7 1.273(8) yes
O4 C9 1.265(8) yes
C1 C2 1.505(11) yes
C2 C3 1.390(11) yes
C3 C4 1.363(12) yes
C4 C5 1.523(14) yes
C6 C7 1.473(12) yes
C7 C8 1.392(10) yes
C8 C9 1.367(12) yes
C9 C10 1.507(9) yes
C11 C12 1.400(10) yes
C11 C18 1.508(8) yes
C12 C13 1.539(12) yes
C12 C20 1.521(8) yes
C13 C14 1.520(8) yes
C13 C19 1.536(9) yes
C14 C15 1.522(11) yes
C15 C16 1.397(8) yes
C16 C17 1.526(9) yes
C16 C21 1.517(9) yes
C17 C18 1.516(9) yes
C17 C19 1.513(12) yes
C1 H1A 0.980 no
C1 H1B 0.980 no
C1 H1C 0.980 no
C3 H3 0.950 no
C5 H5A 0.980 no
C5 H5B 0.980 no
C5 H5C 0.980 no
C6 H6A 0.980 no
C6 H6B 0.980 no
C6 H6C 0.980 no
C8 H8 0.950 no
C10 H10A 0.980 no
C10 H10B 0.980 no
C10 H10C 0.980 no
C11 H11 1.000 no
C13 H13 1.000 no
C14 H14A 0.990 no
C14 H14B 0.990 no
C15 H15 1.000 no
C17 H17 1.000 no
C18 H18A 0.990 no
C18 H18B 0.990 no
C19 H19A 0.990 no
C19 H19B 0.990 no
C20 H20A 0.980 no
C20 H20B 0.980 no
C20 H20C 0.980 no
C21 H21A 0.980 no
C21 H21B 0.980 no
C21 H21C 0.980 no

loop_
_geom_contact_atom_site_label_1
_geom_contact_atom_site_label_2
_geom_contact_distance
_geom_contact_publ_flag
_geom_contact_site_symmetry_2
Ru1 C3 3.339(10) no .
Ru1 C8 3.335(7) no .
O1 C4 2.965(9) no .
O1 C17 3.280(11) no .
O1 C18 2.759(11) no .
O1 C21 2.801(9) no .
O2 C2 2.933(8) no .
O2 C7 3.443(7) no .
O2 C8 3.547(8) no .
O2 C9 3.185(8) no .
O2 C20 3.284(12) no .
O3 C2 3.190(8) no .
O3 C3 3.498(9) no .
O3 C4 3.368(8) no .
O3 C9 2.949(8) no .
O3 C21 3.180(9) no .
O4 C7 2.994(9) no .
O4 C13 3.355(10) no .
O4 C14 2.788(10) no .
O4 C20 2.823(8) no .
C2 C11 3.452(13) no .
C9 C15 3.449(9) no .
C11 C14 3.498(10) no .
C11 C19 2.858(13) no .
C12 C17 2.760(8) no .
C13 C16 2.771(10) no .
C13 C18 2.988(10) no .
C14 C17 3.000(8) no .
C14 C20 3.356(9) no .
C15 C18 3.507(8) no .
C15 C19 2.842(11) no .
C18 C21 3.398(8) no .
C14 C21 3.585(8) no 6_556
C21 C14 3.585(8) no 6_546
Ru1 H14B 3.1440 no .
Ru1 H18A 3.1640 no .
Ru1 H20A 3.0995 no .
Ru1 H20C 3.3777 no .
Ru1 H21B 3.3396 no .
Ru1 H21C 3.0887 no .
O1 H1A 3.1164 no .
O1 H1B 2.4789 no .
O1 H1C 2.6497 no .
O1 H3 3.1703 no .
O1 H11 2.9934 no .
O1 H18A 2.2275 no .
O1 H21B 2.3709 no .
O1 H21C 2.9073 no .
O2 H3 3.1396 no .
O2 H5A 2.5979 no .
O2 H5B 2.6011 no .
O2 H5C 3.1518 no .
O2 H11 2.9250 no .
O2 H20A 2.6377 no .
O2 H20C 3.5890 no .
O3 H6A 2.5698 no .
O3 H6B 2.5668 no .
O3 H6C 3.1289 no .
O3 H8 3.1626 no .
O3 H15 2.8892 no .
O3 H21B 3.4556 no .
O3 H21C 2.5343 no .
O4 H8 3.1561 no .
O4 H10A 2.5708 no .
O4 H10B 2.5783 no .
O4 H10C 3.1357 no .
O4 H14B 2.2393 no .
O4 H15 3.0011 no .
O4 H20A 2.8840 no .
O4 H20C 2.4256 no .
C1 H3 2.6123 no .
C1 H18A 3.4165 no .
C1 H21B 3.5815 no .
C2 H11 3.3982 no .
C2 H18A 2.9936 no .
C2 H21B 3.3805 no .
C3 H1A 2.5631 no .
C3 H1B 3.2032 no .
C3 H1C 3.0525 no .
C3 H5A 3.1218 no .
C3 H5B 3.1219 no .
C3 H5C 2.5445 no .
C3 H11 3.5687 no .
C4 H11 3.3820 no .
C4 H20A 3.5798 no .
C5 H3 2.5897 no .
C6 H8 2.5918 no .
C7 H15 3.2566 no .
C7 H21C 3.4061 no .
C8 H6A 3.1256 no .
C8 H6B 3.0991 no .
C8 H6C 2.5238 no .
C8 H10A 3.1114 no .
C8 H10B 3.0847 no .
C8 H10C 2.5052 no .
C8 H15 3.4584 no .
C9 H14B 3.0186 no .
C9 H15 3.3791 no .
C9 H20C 3.4614 no .
C10 H8 2.5502 no .
C10 H14B 3.5271 no .
C11 H13 3.2559 no .
C11 H17 3.3013 no .
C11 H19A 3.0439 no .
C11 H20A 2.6261 no .
C11 H20B 2.9393 no .
C11 H20C 3.2850 no .
C12 H14A 3.3497 no .
C12 H14B 2.6939 no .
C12 H18A 3.2929 no .
C12 H18B 2.9924 no .
C12 H19A 2.8828 no .
C12 H19B 3.3810 no .
C13 H11 3.3956 no .
C13 H15 3.3588 no .
C13 H17 3.3212 no .
C13 H18B 3.3236 no .
C13 H20A 3.3970 no .
C13 H20B 2.8559 no .
C13 H20C 2.7029 no .
C14 H19A 3.3063 no .
C14 H19B 2.5300 no .
C14 H20C 3.1031 no .
C15 H13 3.3241 no .
C15 H17 3.2487 no .
C15 H19B 3.0021 no .
C15 H21A 2.9418 no .
C15 H21B 3.2675 no .
C15 H21C 2.6011 no .
C16 H14A 3.0160 no .
C16 H14B 3.2959 no .
C16 H18A 2.7446 no .
C16 H18B 3.3643 no .
C16 H19A 3.3559 no .
C16 H19B 2.8190 no .
C17 H11 3.3451 no .
C17 H13 3.3194 no .
C17 H14A 3.3675 no .
C17 H15 3.3883 no .
C17 H21A 2.8520 no .
C17 H21B 2.7073 no .
C17 H21C 3.3900 no .
C18 H19A 2.5168 no .
C18 H19B 3.2917 no .
C18 H21B 3.1557 no .
C19 H14A 2.6164 no .
C19 H14B 3.3244 no .
C19 H18A 3.3033 no .
C19 H18B 2.5815 no .
C20 H11 2.6196 no .
C20 H13 2.6081 no .
C20 H14B 3.1296 no .
C21 H15 2.6034 no .
C21 H17 2.5923 no .
C21 H18A 3.2055 no .
H1A H3 2.3033 no .
H1B H3 3.3794 no .
H1B H21B 3.0864 no .
H1C H3 3.1525 no .
H1C H18A 3.0336 no .
H3 H5A 3.2521 no .
H3 H5B 3.2551 no .
H3 H5C 2.2630 no .
H6A H8 3.2711 no .
H6A H21C 3.4708 no .
H6B H8 3.2404 no .
H6C H8 2.2548 no .
H8 H10A 3.2437 no .
H8 H10B 3.1872 no .
H8 H10C 2.2080 no .
H10A H20C 3.3935 no .
H10B H14B 3.0725 no .
H10B H20C 3.5798 no .
H11 H18A 2.4757 no .
H11 H18B 2.4481 no .
H11 H20A 2.4230 no .
H11 H20B 2.9094 no .
H11 H20C 3.5149 no .
H13 H14A 2.4077 no .
H13 H14B 2.3852 no .
H13 H19A 2.3347 no .
H13 H19B 2.4934 no .
H13 H20A 3.5576 no .
H13 H20B 2.6048 no .
H13 H20C 2.6208 no .
H14A H15 2.4520 no .
H14A H19A 3.4610 no .
H14A H19B 2.3117 no .
H14B H15 2.4957 no .
H14B H19B 3.4626 no .
H14B H20C 2.6127 no .
H15 H21A 2.9146 no .
H15 H21B 3.4926 no .
H15 H21C 2.3876 no .
H17 H18A 2.3619 no .
H17 H18B 2.4044 no .
H17 H19A 2.4503 no .
H17 H19B 2.3102 no .
H17 H21A 2.5890 no .
H17 H21B 2.6135 no .
H17 H21C 3.5407 no .
H18A H19A 3.4356 no .
H18A H21B 2.6968 no .
H18B H19A 2.2736 no .
H18B H19B 3.4379 no .
O1 H19A 3.3512 no 4_555
O3 H19A 3.3337 no 4_555
O4 H21A 3.2590 no 6_556
C1 H1A 3.4980 no 2_556
C1 H11 3.0024 no 3_556
C1 H18B 3.4806 no 4_555
C1 H19A 3.3166 no 4_555
C1 H20B 3.0204 no 4_555
C2 H11 3.5000 no 3_556
C2 H18B 3.5612 no 4_555
C2 H19A 3.4909 no 4_555
C3 H3 3.5270 no 2_556
C3 H11 3.3419 no 3_556
C4 H1C 3.5121 no 3_556
C5 H10A 3.1532 no 3_566
C5 H20A 3.2921 no 3_566
C5 H20C 3.5076 no 3_566
C6 H6A 3.2661 no 7_557
C6 H10B 2.9998 no 4_565
C6 H14B 3.4467 no 4_565
C6 H17 3.2061 no 4_555
C6 H20C 3.3171 no 4_565
C8 H13 3.3803 no 4_565
C8 H19B 3.5431 no 6_556
C8 H21A 3.3553 no 6_556
C9 H21A 3.0476 no 6_556
C10 H5A 3.3857 no 3_566
C10 H6B 3.2517 no 4_564
C10 H6C 3.5543 no 4_564
C10 H15 3.2254 no 6_556
C10 H17 3.5236 no 1_565
C10 H18A 3.4627 no 1_565
C10 H21A 3.3876 no 6_556
C10 H21B 3.2229 no 1_565
C11 H1A 3.4622 no 3_556
C11 H1A 3.4255 no 4_554
C11 H1B 3.3108 no 4_554
C11 H3 3.3945 no 3_556
C12 H1A 3.5827 no 4_554
C12 H1B 3.0147 no 4_554
C13 H1B 3.0427 no 4_554
C13 H8 3.3946 no 4_564
C13 H14A 3.2975 no 7_556
C14 H6C 3.3135 no 4_564
C14 H14A 3.3944 no 7_556
C14 H19B 3.3565 no 7_556
C14 H21A 2.9145 no 6_556
C15 H10B 3.4454 no 6_546
C15 H10C 3.4837 no 6_546
C15 H21A 2.9878 no 6_556
C17 H6A 3.4958 no 4_554
C17 H6B 3.4904 no 4_554
C18 H3 3.2350 no 3_556
C18 H5C 3.5566 no 3_556
C18 H6B 3.4143 no 4_554
C19 H1B 3.1818 no 4_554
C19 H14A 3.2843 no 7_556
C19 H21C 3.4487 no 4_554
C20 H1A 3.5440 no 4_554
C20 H1B 3.2235 no 4_554
C20 H5B 3.2983 no 3_566
C21 H10B 3.3560 no 6_546
C21 H10C 3.3495 no 1_545
C21 H14A 3.3516 no 6_546
C21 H14B 3.1763 no 6_546
C21 H15 3.2154 no 6_546
C21 H19A 3.3292 no 4_555
H1A C1 3.4980 no 2_556
H1A C11 3.4622 no 3_556
H1A C11 3.4255 no 4_555
H1A C12 3.5827 no 4_555
H1A C20 3.5440 no 4_555
H1A H1A 2.5200 no 2_556
H1A H3 3.2822 no 2_556
H1A H11 2.5374 no 3_556
H1A H11 3.0779 no 4_555
H1A H18B 3.2952 no 4_555
H1A H20A 3.5737 no 3_556
H1A H20B 2.8639 no 4_555
H1B C11 3.3108 no 4_555
H1B C12 3.0147 no 4_555
H1B C13 3.0427 no 4_555
H1B C19 3.1818 no 4_555
H1B C20 3.2235 no 4_555
H1B H10C 3.2634 no 1_545
H1B H11 3.4305 no 4_555
H1B H13 2.6919 no 4_555
H1B H18B 3.1172 no 4_555
H1B H19A 2.5107 no 4_555
H1B H20B 2.5673 no 4_555
H1C C4 3.5121 no 3_556
H1C H5A 3.1665 no 3_556
H1C H10A 3.2129 no 1_545
H1C H10C 3.5304 no 1_545
H1C H11 2.7596 no 3_556
H1C H20A 3.4382 no 3_556
H1C H20B 3.1454 no 4_555
H3 C3 3.5270 no 2_556
H3 C11 3.3945 no 3_556
H3 C18 3.2350 no 3_556
H3 H1A 3.2822 no 2_556
H3 H3 2.8822 no 2_556
H3 H11 2.7830 no 3_556
H3 H18A 3.1212 no 3_556
H3 H18B 2.8020 no 3_556
H5A C10 3.3857 no 3_566
H5A H1C 3.1665 no 3_556
H5A H5A 3.5423 no 3_566
H5A H10A 2.4748 no 3_566
H5A H20A 3.1175 no 3_566
H5A H20C 3.3609 no 3_566
H5B C20 3.2983 no 3_566
H5B H5B 3.3412 no 2_556
H5B H20A 2.7123 no 3_566
H5B H20B 3.4647 no 3_566
H5B H20C 3.2208 no 3_566
H5C C18 3.5566 no 3_556
H5C H6B 3.1048 no 2_556
H5C H10A 2.9666 no 3_566
H5C H18A 3.1814 no 3_556
H5C H18B 2.9987 no 3_556
H5C H20A 3.5779 no 3_566
H5C H20C 3.3582 no 3_566
H6A C6 3.2661 no 7_557
H6A C17 3.4958 no 4_555
H6A H6A 2.3845 no 7_557
H6A H6C 3.5077 no 7_557
H6A H10B 3.0908 no 4_565
H6A H17 2.6918 no 4_555
H6A H19A 3.3745 no 4_555
H6A H19B 3.5542 no 4_555
H6A H21C 3.5456 no 7_557
H6B C10 3.2517 no 4_565
H6B C17 3.4904 no 4_555
H6B C18 3.4143 no 4_555
H6B H5C 3.1048 no 2_556
H6B H10A 2.9696 no 4_565
H6B H10B 2.6530 no 4_565
H6B H17 2.8316 no 4_555
H6B H18A 3.4682 no 4_555
H6B H18B 2.8661 no 4_555
H6B H19A 3.5640 no 4_555
H6B H20C 3.0630 no 4_565
H6C C10 3.5543 no 4_565
H6C C14 3.3135 no 4_565
H6C H6A 3.5077 no 7_557
H6C H10B 2.7628 no 4_565
H6C H13 3.3362 no 4_565
H6C H14A 3.4990 no 4_565
H6C H14B 2.4976 no 4_565
H6C H19B 2.9746 no 6_556
H6C H20C 2.8328 no 4_565
H6C H21C 3.3281 no 7_557
H8 C13 3.3946 no 4_565
H8 H13 2.4928 no 4_565
H8 H14A 3.2384 no 6_556
H8 H14B 3.4352 no 4_565
H8 H19B 2.9465 no 6_556
H8 H20B 3.4963 no 4_565
H8 H20C 3.2621 no 4_565
H10A C5 3.1532 no 3_566
H10A H1C 3.2129 no 1_565
H10A H5A 2.4748 no 3_566
H10A H5C 2.9666 no 3_566
H10A H6B 2.9696 no 4_564
H10A H17 3.4794 no 1_565
H10A H18A 2.8743 no 1_565
H10A H21B 3.3761 no 1_565
H10B C6 2.9998 no 4_564
H10B C15 3.4454 no 6_556
H10B C21 3.3560 no 6_556
H10B H6A 3.0908 no 4_564
H10B H6B 2.6530 no 4_564
H10B H6C 2.7628 no 4_564
H10B H15 2.6815 no 6_556
H10B H17 3.0221 no 1_565
H10B H18A 3.5761 no 1_565
H10B H21A 2.8957 no 6_556
H10B H21B 3.3254 no 1_565
H10B H21C 3.1030 no 6_556
H10C C15 3.4837 no 6_556
H10C C21 3.3495 no 1_565
H10C H1B 3.2634 no 1_565
H10C H1C 3.5304 no 1_565
H10C H13 2.9868 no 4_565
H10C H14A 3.1534 no 6_556
H10C H15 2.9218 no 6_556
H10C H17 3.5129 no 1_565
H10C H18A 3.4149 no 1_565
H10C H21A 3.3726 no 1_565
H10C H21B 2.5130 no 1_565
H11 C1 3.0024 no 3_556
H11 C2 3.5000 no 3_556
H11 C3 3.3419 no 3_556
H11 H1A 2.5374 no 3_556
H11 H1A 3.0779 no 4_554
H11 H1B 3.4305 no 4_554
H11 H1C 2.7596 no 3_556
H11 H3 2.7830 no 3_556
H13 C8 3.3803 no 4_564
H13 H1B 2.6919 no 4_554
H13 H6C 3.3362 no 4_564
H13 H8 2.4928 no 4_564
H13 H10C 2.9868 no 4_564
H13 H14A 2.8443 no 7_556
H13 H19B 3.5827 no 7_556
H13 H21B 3.5668 no 4_554
H14A C13 3.2975 no 7_556
H14A C14 3.3944 no 7_556
H14A C19 3.2843 no 7_556
H14A C21 3.3516 no 6_556
H14A H6C 3.4990 no 4_564
H14A H8 3.2384 no 6_546
H14A H10C 3.1534 no 6_546
H14A H13 2.8443 no 7_556
H14A H14A 2.7091 no 7_556
H14A H19A 3.4900 no 7_556
H14A H19B 2.6759 no 7_556
H14A H21A 2.9163 no 6_556
H14A H21B 3.1842 no 6_556
H14A H21C 3.4142 no 6_556
H14B C6 3.4467 no 4_564
H14B C21 3.1763 no 6_556
H14B H6C 2.4976 no 4_564
H14B H8 3.4352 no 4_564
H14B H19B 3.2406 no 7_556
H14B H21A 2.4857 no 6_556
H14B H21B 3.4821 no 6_556
H14B H21C 3.1331 no 6_556
H15 C10 3.2254 no 6_546
H15 C21 3.2154 no 6_556
H15 H10B 2.6815 no 6_546
H15 H10C 2.9218 no 6_546
H15 H17 3.3935 no 6_556
H15 H21A 2.4188 no 6_556
H15 H21B 3.1848 no 6_556
H17 C6 3.2061 no 4_554
H17 C10 3.5236 no 1_545
H17 H6A 2.6918 no 4_554
H17 H6B 2.8316 no 4_554
H17 H10A 3.4794 no 1_545
H17 H10B 3.0221 no 1_545
H17 H10C 3.5129 no 1_545
H17 H15 3.3935 no 6_546
H18A C10 3.4627 no 1_545
H18A H3 3.1212 no 3_556
H18A H5C 3.1814 no 3_556
H18A H6B 3.4682 no 4_554
H18A H10A 2.8743 no 1_545
H18A H10B 3.5761 no 1_545
H18A H10C 3.4149 no 1_545
H18B C1 3.4806 no 4_554
H18B C2 3.5612 no 4_554
H18B H1A 3.2952 no 4_554
H18B H1B 3.1172 no 4_554
H18B H3 2.8020 no 3_556
H18B H5C 2.9987 no 3_556
H18B H6B 2.8661 no 4_554
H19A O1 3.3512 no 4_554
H19A O3 3.3337 no 4_554
H19A C1 3.3166 no 4_554
H19A C2 3.4909 no 4_554
H19A C21 3.3292 no 4_554
H19A H1B 2.5107 no 4_554
H19A H6A 3.3745 no 4_554
H19A H6B 3.5640 no 4_554
H19A H14A 3.4900 no 7_556
H19A H21B 2.9692 no 4_554
H19A H21C 2.8003 no 4_554
H19B C8 3.5431 no 6_546
H19B C14 3.3565 no 7_556
H19B H6A 3.5542 no 4_554
H19B H6C 2.9746 no 6_546
H19B H8 2.9465 no 6_546
H19B H13 3.5827 no 7_556
H19B H14A 2.6759 no 7_556
H19B H14B 3.2406 no 7_556
H19B H21C 3.1804 no 4_554
H20A C5 3.2921 no 3_566
H20A H1A 3.5737 no 3_556
H20A H1C 3.4382 no 3_556
H20A H5A 3.1175 no 3_566
H20A H5B 2.7123 no 3_566
H20A H5C 3.5779 no 3_566
H20B C1 3.0204 no 4_554
H20B H1A 2.8639 no 4_554
H20B H1B 2.5673 no 4_554
H20B H1C 3.1454 no 4_554
H20B H5B 3.4647 no 3_566
H20B H8 3.4963 no 4_564
H20C C5 3.5076 no 3_566
H20C C6 3.3171 no 4_564
H20C H5A 3.3609 no 3_566
H20C H5B 3.2208 no 3_566
H20C H5C 3.3582 no 3_566
H20C H6B 3.0630 no 4_564
H20C H6C 2.8328 no 4_564
H20C H8 3.2621 no 4_564
H21A O4 3.2590 no 6_546
H21A C8 3.3553 no 6_546
H21A C9 3.0476 no 6_546
H21A C10 3.3876 no 6_546
H21A C14 2.9145 no 6_546
H21A C15 2.9878 no 6_546
H21A H10B 2.8957 no 6_546
H21A H10C 3.3726 no 1_545
H21A H14A 2.9163 no 6_546
H21A H14B 2.4857 no 6_546
H21A H15 2.4188 no 6_546
H21B C10 3.2229 no 1_545
H21B H10A 3.3761 no 1_545
H21B H10B 3.3254 no 1_545
H21B H10C 2.5130 no 1_545
H21B H13 3.5668 no 4_555
H21B H14A 3.1842 no 6_546
H21B H14B 3.4821 no 6_546
H21B H15 3.1848 no 6_546
H21B H19A 2.9692 no 4_555
H21C C19 3.4487 no 4_555
H21C H6A 3.5456 no 7_557
H21C H6C 3.3281 no 7_557
H21C H10B 3.1030 no 6_546
H21C H14A 3.4142 no 6_546
H21C H14B 3.1331 no 6_546
H21C H19A 2.8003 no 4_555
H21C H19B 3.1804 no 4_555

loop_
_geom_torsion_atom_site_label_1
_geom_torsion_atom_site_label_2
_geom_torsion_atom_site_label_3
_geom_torsion_atom_site_label_4
_geom_torsion
_geom_torsion_publ_flag
O1 Ru1 O2 C4 8.6(4) no
O2 Ru1 O1 C2 -6.8(4) no
O1 Ru1 O3 C7 -164.7(5) no
O3 Ru1 O1 C2 81.3(4) no
O1 Ru1 C11 C12 -171.6(3) no
O1 Ru1 C11 C18 -53.4(4) no
C11 Ru1 O1 C2 -98.9(4) no
O1 Ru1 C12 C11 9.1(4) no
O1 Ru1 C12 C13 -108.6(3) no
O1 Ru1 C12 C20 123.7(3) no
C12 Ru1 O1 C2 -104.5(4) no
O1 Ru1 C15 C14 139.9(3) no
O1 Ru1 C15 C16 21.5(4) no
C15 Ru1 O1 C2 166.4(4) no
O1 Ru1 C16 C15 -160.0(3) no
O1 Ru1 C16 C17 81.6(4) no
O1 Ru1 C16 C21 -45.9(3) no
C16 Ru1 O1 C2 179.4(4) no
O2 Ru1 O3 C7 -76.0(5) no
O3 Ru1 O2 C4 -69.4(4) no
O2 Ru1 O4 C9 81.3(4) no
O4 Ru1 O2 C4 -158.8(5) no
O2 Ru1 C11 C12 100.7(3) no
O2 Ru1 C11 C18 -141.2(5) no
C11 Ru1 O2 C4 86.9(5) no
O2 Ru1 C12 C11 -82.5(3) no
O2 Ru1 C12 C13 159.8(3) no
O2 Ru1 C12 C20 32.1(4) no
C12 Ru1 O2 C4 123.5(4) no
O2 Ru1 C15 C14 -57.8(8) no
O2 Ru1 C15 C16 -176.2(5) no
C15 Ru1 O2 C4 -155.2(5) no
O3 Ru1 O4 C9 -6.5(4) no
O4 Ru1 O3 C7 2.1(5) no
O3 Ru1 C11 C12 -171.1(5) no
O3 Ru1 C11 C18 -53.0(9) no
C11 Ru1 O3 C7 -165.1(5) no
O3 Ru1 C15 C14 -143.1(3) no
O3 Ru1 C15 C16 98.5(3) no
C15 Ru1 O3 C7 81.2(5) no
O3 Ru1 C16 C15 -83.5(3) no
O3 Ru1 C16 C17 158.1(4) no
O3 Ru1 C16 C21 30.6(3) no
C16 Ru1 O3 C7 117.8(5) no
O4 Ru1 C11 C12 22.9(4) no
O4 Ru1 C11 C18 141.1(4) no
C11 Ru1 O4 C9 167.9(4) no
O4 Ru1 C12 C11 -158.8(3) no
O4 Ru1 C12 C13 83.5(3) no
O4 Ru1 C12 C20 -44.3(4) no
C12 Ru1 O4 C9 -178.4(5) no
O4 Ru1 C15 C14 -54.2(3) no
O4 Ru1 C15 C16 -172.6(4) no
C15 Ru1 O4 C9 -97.2(4) no
O4 Ru1 C16 C15 8.0(4) no
O4 Ru1 C16 C17 -110.4(4) no
O4 Ru1 C16 C21 122.1(3) no
C16 Ru1 O4 C9 -102.1(5) no
C11 Ru1 C12 C11 0.0(3) no
C11 Ru1 C12 C13 -117.7(5) no
C11 Ru1 C12 C20 114.5(6) no
C12 Ru1 C11 C12 0.0(3) no
C12 Ru1 C11 C18 118.1(7) no
C11 Ru1 C15 C14 58.8(3) no
C11 Ru1 C15 C16 -59.6(3) no
C15 Ru1 C11 C12 -59.0(3) no
C15 Ru1 C11 C18 59.1(5) no
C11 Ru1 C16 C15 120.0(4) no
C11 Ru1 C16 C17 1.6(4) no
C11 Ru1 C16 C21 -125.9(4) no
C16 Ru1 C11 C12 -90.8(3) no
C16 Ru1 C11 C18 27.4(4) no
C12 Ru1 C15 C14 27.2(3) no
C12 Ru1 C15 C16 -91.2(3) no
C15 Ru1 C12 C11 120.5(3) no
C15 Ru1 C12 C13 2.8(3) no
C15 Ru1 C12 C20 -124.9(4) no
C12 Ru1 C16 C15 82.7(3) no
C12 Ru1 C16 C17 -35.7(4) no
C12 Ru1 C16 C21 -163.2(3) no
C16 Ru1 C12 C11 83.2(3) no
C16 Ru1 C12 C13 -34.5(3) no
C16 Ru1 C12 C20 -162.2(4) no
C15 Ru1 C16 C15 0.0(4) no
C15 Ru1 C16 C17 -118.4(6) no
C15 Ru1 C16 C21 114.1(5) no
C16 Ru1 C15 C14 118.4(6) no
C16 Ru1 C15 C16 0.0(3) no
Ru1 O1 C2 C1 -176.9(3) no
Ru1 O1 C2 C3 3.7(9) no
Ru1 O2 C4 C3 -7.3(11) no
Ru1 O2 C4 C5 173.0(4) no
Ru1 O3 C7 C6 178.2(4) no
Ru1 O3 C7 C8 1.0(11) no
Ru1 O4 C9 C8 8.6(10) no
Ru1 O4 C9 C10 -173.5(4) no
O1 C2 C3 C4 1.2(12) no
C1 C2 C3 C4 -178.1(7) no
C2 C3 C4 O2 0.7(13) no
C2 C3 C4 C5 -179.6(7) no
O3 C7 C8 C9 -1.4(15) no
C6 C7 C8 C9 -178.4(9) no
C7 C8 C9 O4 -4.1(15) no
C7 C8 C9 C10 178.1(8) no
Ru1 C11 C12 Ru1 0.000(13) no
Ru1 C11 C12 C13 100.1(5) no
Ru1 C11 C12 C20 -104.0(6) no
Ru1 C11 C18 C17 -52.0(7) no
C12 C11 C18 C17 29.3(9) no
C18 C11 C12 Ru1 -100.9(6) no
C18 C11 C12 C13 -0.7(9) no
C18 C11 C12 C20 155.1(6) no
Ru1 C12 C13 C14 -32.7(5) no
Ru1 C12 C13 C19 84.3(5) no
C11 C12 C13 C14 -109.6(6) no
C11 C12 C13 C19 7.4(9) no
C20 C12 C13 C14 93.5(6) no
C20 C12 C13 C19 -149.5(5) no
C12 C13 C14 C15 57.5(6) no
C12 C13 C19 C17 -42.7(7) no
C14 C13 C19 C17 75.4(8) no
C19 C13 C14 C15 -62.7(8) no
C13 C14 C15 Ru1 -53.9(6) no
C13 C14 C15 C16 27.4(8) no
Ru1 C15 C16 Ru1 0.000(17) no
Ru1 C15 C16 C17 98.9(5) no
Ru1 C15 C16 C21 -103.3(6) no
C14 C15 C16 Ru1 -100.5(6) no
C14 C15 C16 C17 -1.7(9) no
C14 C15 C16 C21 156.2(6) no
Ru1 C16 C17 C18 -30.8(6) no
Ru1 C16 C17 C19 87.9(5) no
C15 C16 C17 C18 -107.2(7) no
C15 C16 C17 C19 11.6(8) no
C21 C16 C17 C18 94.2(6) no
C21 C16 C17 C19 -147.1(6) no
C16 C17 C18 C11 55.7(7) no
C16 C17 C19 C13 -46.5(6) no
C18 C17 C19 C13 74.6(6) no
C19 C17 C18 C11 -65.8(7) no
